data_7248265
loop_
_publ_author_name
'Nalawade, Sachin A.'
'Kumar, Mothukuri Ganesh'
'Puneeth Kumar, DRGKoppalu R.'
'Singh, Manjeet'
'Dey, Sanjit'
'Gopi, Hosahudya N.'

_publ_section_title
;
 Crystal structure analysis of helix--turn--helix type motifs in
 \a,\g-hybrid peptides
;
_journal_issue 7
_journal_name_full CrystEngComm
_journal_page_first 913
_journal_page_last 917
_journal_paper_doi 10.1039/D3CE01236K
_journal_volume 26
_journal_year 2024
_chemical_absolute_configuration (7R,12S,E,15S,23R)
_chemical_formula_moiety 'C46 H68 N8 O8'
_chemical_formula_sum 'C46 H68 N8 O8'
_chemical_formula_weight 861.08
_space_group_crystal_system monoclinic
_space_group_IT_number 5
_space_group_name_Hall 'C 2y'
_space_group_name_H-M_alt 'C 1 2 1'
_atom_sites_solution_hydrogens geom
_audit_creation_method SHELXL-2018/3
_audit_update_record
;
2024-01-10 deposited with the CCDC.	2024-01-26 downloaded from the CCDC.
;
_cell_angle_alpha 90
_cell_angle_beta 112.22(3)
_cell_angle_gamma 90
_cell_formula_units_Z 4
_cell_length_a 33.21(5)
_cell_length_b 10.160(13)
_cell_length_c 16.17(2)
_cell_measurement_reflns_used 4549
_cell_measurement_temperature 100(2)
_cell_measurement_theta_max 19.996
_cell_measurement_theta_min 1.325
_cell_volume 5051(12)
_computing_structure_refinement 'SHELXL-2018/3 (Sheldrick, 2018)'
_computing_structure_solution 'SHELXT 2014/4 (Sheldrick, 2014)'
_diffrn_ambient_temperature 100(2)
_diffrn_measured_fraction_theta_full 0.963
_diffrn_measured_fraction_theta_max 0.963
_diffrn_measurement_device_type microfocus
_diffrn_measurement_method APEXIII
_diffrn_radiation_type MoK\a
_diffrn_radiation_wavelength 0.71073
_diffrn_reflns_av_R_equivalents 0.2784
_diffrn_reflns_av_unetI/netI 0.4202
_diffrn_reflns_Laue_measured_fraction_full 0.963
_diffrn_reflns_Laue_measured_fraction_max 0.963
_diffrn_reflns_limit_h_max 31
_diffrn_reflns_limit_h_min -31
_diffrn_reflns_limit_k_max 9
_diffrn_reflns_limit_k_min -9
_diffrn_reflns_limit_l_max 15
_diffrn_reflns_limit_l_min -15
_diffrn_reflns_number 17071
_diffrn_reflns_point_group_measured_fraction_full 0.963
_diffrn_reflns_point_group_measured_fraction_max 0.963
_diffrn_reflns_theta_full 19.996
_diffrn_reflns_theta_max 19.996
_diffrn_reflns_theta_min 1.325
_diffrn_source 'fine-focus sealed tube'
_exptl_absorpt_coefficient_mu 0.078
_exptl_absorpt_correction_T_max 0.996
_exptl_absorpt_correction_T_min 0.993
_exptl_absorpt_correction_type multi-scan
_exptl_absorpt_process_details SADABS,2008
_exptl_crystal_colour colourless
_exptl_crystal_density_diffrn 1.132
_exptl_crystal_description rod
_exptl_crystal_F_000 1856
_exptl_crystal_size_max 0.13
_exptl_crystal_size_mid 0.08
_exptl_crystal_size_min 0.05
_refine_diff_density_max 0.327
_refine_diff_density_min -0.253
_refine_diff_density_rms 0.066
_refine_ls_abs_structure_details
;
 Refined as an inversion twin.
;
_refine_ls_abs_structure_Flack -8(7)
_refine_ls_extinction_coef 0.006(2)
_refine_ls_extinction_expression Fc^*^=kFc[1+0.001xFc^2^\l^3^/sin(2\q)]^-1/4^
_refine_ls_extinction_method 'SHELXL-2018/3 (Sheldrick 2018)'
_refine_ls_goodness_of_fit_ref 0.926
_refine_ls_hydrogen_treatment constr
_refine_ls_matrix_type full
_refine_ls_number_parameters 571
_refine_ls_number_reflns 4549
_refine_ls_number_restraints 902
_refine_ls_restrained_S_all 0.857
_refine_ls_R_factor_all 0.2183
_refine_ls_R_factor_gt 0.1038
_refine_ls_shift/su_max 0.001
_refine_ls_shift/su_mean 0.000
_refine_ls_structure_factor_coef Fsqd
_refine_ls_weighting_details 'w=1/[\s^2^(Fo^2^)] where P=(Fo^2^+2Fc^2^)/3'
_refine_ls_weighting_scheme calc
_refine_ls_wR_factor_gt 0.2341
_refine_ls_wR_factor_ref 0.3234
_reflns_Friedel_coverage 0.857
_reflns_Friedel_fraction_full 0.962
_reflns_Friedel_fraction_max 0.962
_reflns_number_gt 1913
_reflns_number_total 4549
_reflns_threshold_expression 'I > 2\s(I)'
_cod_data_source_file d3ce01236k2.cif
_cod_data_source_block P1
_cod_original_cell_volume 5051(11)
_cod_original_sg_symbol_H-M 'C 2'
_cod_database_code 7248265
_shelx_shelxl_version_number 2018/3
_shelx_space_group_comment
;
The symmetry employed for this shelxl refinement is uniquely defined
by the following loop, which should always be used as a source of
symmetry information in preference to the above space-group names.
They are only intended as comments.
;
_shelx_estimated_absorpt_t_min 0.993
_shelx_estimated_absorpt_t_max 0.996
_exptl_absorpt_special_details multi-scan'

loop_
_space_group_symop_operation_xyz
'x, y, z'
'-x, y, -z'
'x+1/2, y+1/2, z'
'-x+1/2, y+1/2, -z'

loop_
_atom_site_label
_atom_site_type_symbol
_atom_site_fract_x
_atom_site_fract_y
_atom_site_fract_z
_atom_site_U_iso_or_equiv
_atom_site_adp_type
_atom_site_occupancy
_atom_site_site_symmetry_order
_atom_site_calc_flag
_atom_site_refinement_flags_posn
_atom_site_refinement_flags_adp
_atom_site_refinement_flags_occupancy
_atom_site_disorder_assembly
_atom_site_disorder_group
C1 C 0.1964(10) 1.143(3) 0.8248(18) 0.047(6) Uani 1 1 d . U . . .
H1A H 0.193304 1.172519 0.879786 0.071 Uiso 1 1 calc R U . . .
H1B H 0.167604 1.136661 0.776779 0.071 Uiso 1 1 calc R U . . .
H1C H 0.214174 1.206600 0.807906 0.071 Uiso 1 1 calc R U . . .
O1 O 0.2535(6) 0.9895(17) 0.8867(13) 0.050(5) Uani 1 1 d . U . . .
N1 N 0.1904(7) 0.908(2) 0.7976(14) 0.040(4) Uani 1 1 d . U . . .
H1 H 0.163071 0.927323 0.765203 0.048 Uiso 1 1 calc R U . . .
C2 C 0.2183(10) 1.009(3) 0.8401(18) 0.042(5) Uani 1 1 d . U . . .
N2 N 0.2399(7) 0.8040(19) 0.7003(13) 0.036(4) Uani 1 1 d . U . . .
H2 H 0.214917 0.840374 0.667384 0.044 Uiso 1 1 calc R U . . .
O2 O 0.2758(6) 0.6966(17) 0.8277(12) 0.045(4) Uani 1 1 d . U . . .
C3 C 0.2045(9) 0.767(3) 0.8043(19) 0.043(4) Uani 1 1 d . U . . .
N3 N 0.3404(7) 0.939(2) 0.8903(14) 0.042(4) Uani 1 1 d . U . . .
H3A H 0.315246 0.948144 0.896216 0.051 Uiso 1 1 calc R U . . .
O3 O 0.3765(6) 0.9413(16) 0.7971(11) 0.045(4) Uani 1 1 d . U . . .
C4 C 0.1675(9) 0.689(3) 0.7405(19) 0.051(6) Uani 1 1 d . U . . .
H4A H 0.176638 0.597924 0.739664 0.077 Uiso 1 1 calc R U . . .
H4B H 0.158912 0.727166 0.680465 0.077 Uiso 1 1 calc R U . . .
H4C H 0.142801 0.692492 0.759489 0.077 Uiso 1 1 calc R U . . .
O4 O 0.4302(7) 0.734(2) 1.0051(14) 0.067(5) Uani 1 1 d . U . . .
N4 N 0.3622(7) 0.671(2) 0.9209(14) 0.045(4) Uani 1 1 d . U . . .
H4 H 0.335379 0.696176 0.889796 0.053 Uiso 1 1 calc R U . . .
C5 C 0.2171(9) 0.723(2) 0.8995(17) 0.039(5) Uani 1 1 d . U . . .
H5A H 0.239148 0.782516 0.939129 0.058 Uiso 1 1 calc R U . . .
H5B H 0.228920 0.633340 0.906063 0.058 Uiso 1 1 calc R U . . .
H5C H 0.191381 0.723631 0.915419 0.058 Uiso 1 1 calc R U . . .
N5 N 0.4946(7) 0.363(2) 0.8498(14) 0.042(4) Uani 1 1 d . U . . .
H5 H 0.503294 0.329048 0.903673 0.050 Uiso 1 1 calc R U . . .
O5 O 0.4422(5) 0.4860(15) 0.7431(12) 0.040(4) Uani 1 1 d . U . . .
C6 C 0.2437(9) 0.754(2) 0.7773(19) 0.038(4) Uani 1 1 d . U . . .
N6 N 0.4683(7) 0.178(2) 0.7039(14) 0.043(4) Uani 1 1 d . U . . .
H6 H 0.467221 0.149112 0.754322 0.052 Uiso 1 1 calc R U . . .
O6 O 0.4968(6) 0.3264(16) 0.6345(11) 0.039(4) Uani 1 1 d . U . . .
C7 C 0.2750(8) 0.803(3) 0.6653(17) 0.037(4) Uani 1 1 d . U . . .
H7A H 0.300983 0.760942 0.711530 0.045 Uiso 1 1 calc R U . . .
N7 N 0.3967(7) 0.438(2) 0.5569(14) 0.044(4) Uani 1 1 d . U . . .
H7 H 0.413663 0.451123 0.613130 0.053 Uiso 1 1 calc R U . . .
O7 O 0.3491(5) 0.3052(16) 0.4570(11) 0.036(4) Uani 1 1 d . U . . .
C8 C 0.2632(9) 0.724(2) 0.5828(16) 0.040(4) Uani 1 1 d . U . . .
H8C H 0.287218 0.728645 0.560629 0.047 Uiso 1 1 calc R U . . .
H8D H 0.236971 0.761868 0.536417 0.047 Uiso 1 1 calc R U . . .
N8 N 0.4406(7) 0.375(2) 0.4447(16) 0.042(5) Uani 1 1 d . U . . .
H8A H 0.449378 0.336468 0.405706 0.050 Uiso 1 1 calc R U . . .
H8B H 0.453220 0.356151 0.501831 0.050 Uiso 1 1 calc R U . . .
O8 O 0.3894(6) 0.4924(15) 0.3373(12) 0.042(4) Uani 1 1 d . U . . .
C9 C 0.2545(9) 0.580(2) 0.5960(17) 0.039(4) Uani 1 1 d . U . . .
C10 C 0.2141(9) 0.537(3) 0.5827(17) 0.043(5) Uani 1 1 d . U . . .
H10 H 0.189872 0.593046 0.555209 0.052 Uiso 1 1 calc R U . . .
C11 C 0.2073(10) 0.407(3) 0.6091(18) 0.047(5) Uani 1 1 d . U . . .
H11 H 0.178716 0.379004 0.600320 0.056 Uiso 1 1 calc R U . . .
C12 C 0.2423(9) 0.323(3) 0.6478(16) 0.043(5) Uani 1 1 d . U . . .
H12 H 0.238283 0.236194 0.664746 0.052 Uiso 1 1 calc R U . . .
C13 C 0.2826(9) 0.370(3) 0.6605(17) 0.043(5) Uani 1 1 d . U . . .
H13 H 0.307325 0.315598 0.688318 0.052 Uiso 1 1 calc R U . . .
C14 C 0.2883(9) 0.496(2) 0.6333(16) 0.040(5) Uani 1 1 d . U . . .
H14 H 0.316791 0.524740 0.641139 0.048 Uiso 1 1 calc R U . . .
C15 C 0.2879(9) 0.940(3) 0.6501(17) 0.041(4) Uani 1 1 d . U . . .
H15A H 0.262956 0.984276 0.603747 0.050 Uiso 1 1 calc R U . . .
H15B H 0.312026 0.935538 0.628321 0.050 Uiso 1 1 calc R U . . .
C16 C 0.3025(9) 1.021(3) 0.7377(17) 0.044(5) Uani 1 1 d . U . . .
H16A H 0.309958 1.111605 0.725532 0.052 Uiso 1 1 calc R U . . .
H16B H 0.278009 1.027390 0.758163 0.052 Uiso 1 1 calc R U . . .
C17 C 0.3410(9) 0.962(3) 0.8108(18) 0.044(5) Uani 1 1 d . U . . .
C18 C 0.3750(10) 0.901(3) 0.9645(19) 0.047(5) Uani 1 1 d . U . . .
H18 H 0.399329 0.961196 0.968293 0.056 Uiso 1 1 calc R U . . .
C19 C 0.3671(10) 0.922(3) 1.0466(18) 0.055(7) Uani 1 1 d . U . . .
H19A H 0.358918 1.013558 1.049683 0.083 Uiso 1 1 calc R U . . .
H19B H 0.393609 0.901333 1.098372 0.083 Uiso 1 1 calc R U . . .
H19C H 0.343488 0.863820 1.046805 0.083 Uiso 1 1 calc R U . . .
C20 C 0.3925(10) 0.761(3) 0.964(2) 0.049(5) Uani 1 1 d . U . . .
C21 C 0.3742(9) 0.526(3) 0.9253(18) 0.044(4) Uani 1 1 d . U . . .
H21 H 0.395604 0.506092 0.986731 0.052 Uiso 1 1 calc R U . . .
C22 C 0.3322(9) 0.442(3) 0.9070(18) 0.047(5) Uani 1 1 d . U . . .
H22 H 0.310730 0.468262 0.847006 0.056 Uiso 1 1 calc R U . . .
C23 C 0.3127(9) 0.474(3) 0.9730(18) 0.049(6) Uani 1 1 d . U . . .
H23A H 0.292774 0.403303 0.973935 0.074 Uiso 1 1 calc R U . . .
H23B H 0.296627 0.556933 0.956352 0.074 Uiso 1 1 calc R U . . .
H23C H 0.335766 0.482679 1.032361 0.074 Uiso 1 1 calc R U . . .
C24 C 0.3417(10) 0.302(3) 0.9019(19) 0.052(7) Uani 1 1 d . U . . .
H24A H 0.360747 0.270978 0.961014 0.078 Uiso 1 1 calc R U . . .
H24B H 0.356105 0.290298 0.859604 0.078 Uiso 1 1 calc R U . . .
H24C H 0.314419 0.252244 0.881468 0.078 Uiso 1 1 calc R U . . .
C25 C 0.3952(9) 0.502(2) 0.8602(17) 0.039(4) Uani 1 1 d . U . . .
H25 H 0.379004 0.522630 0.799266 0.047 Uiso 1 1 calc R U . . .
C26 C 0.4336(9) 0.456(2) 0.8802(18) 0.043(5) Uani 1 1 d . U . . .
H26 H 0.449050 0.430195 0.940463 0.051 Uiso 1 1 calc R U . . .
C27 C 0.4554(9) 0.439(3) 0.8184(19) 0.043(4) Uani 1 1 d . U . . .
C28 C 0.5215(9) 0.341(3) 0.7957(17) 0.043(4) Uani 1 1 d . U . . .
C29 C 0.5435(9) 0.470(3) 0.7865(19) 0.057(7) Uani 1 1 d . U . . .
H29A H 0.565054 0.452167 0.759974 0.085 Uiso 1 1 calc R U . . .
H29B H 0.558040 0.510035 0.845587 0.085 Uiso 1 1 calc R U . . .
H29C H 0.521530 0.531310 0.747978 0.085 Uiso 1 1 calc R U . . .
C30 C 0.5578(9) 0.242(3) 0.845(2) 0.058(7) Uani 1 1 d . U . . .
H30A H 0.575501 0.275917 0.903943 0.087 Uiso 1 1 calc R U . . .
H30B H 0.576162 0.228065 0.810192 0.087 Uiso 1 1 calc R U . . .
H30C H 0.544742 0.157515 0.851063 0.087 Uiso 1 1 calc R U . . .
C31 C 0.4950(9) 0.286(3) 0.7055(19) 0.042(4) Uani 1 1 d . U . . .
C32 C 0.4427(9) 0.114(2) 0.6219(17) 0.038(4) Uani 1 1 d . U . . .
H32 H 0.446571 0.160354 0.570645 0.045 Uiso 1 1 calc R U . . .
C33 C 0.4584(9) -0.033(3) 0.6266(18) 0.047(4) Uani 1 1 d . U . . .
H33A H 0.441285 -0.076833 0.569231 0.056 Uiso 1 1 calc R U . . .
H33B H 0.451688 -0.079013 0.673977 0.056 Uiso 1 1 calc R U . . .
C34 C 0.5089(9) -0.054(3) 0.6460(18) 0.050(4) Uani 1 1 d . U . . .
C35 C 0.5309(10) 0.029(3) 0.6118(18) 0.051(5) Uani 1 1 d . U . . .
H35 H 0.516695 0.101667 0.575867 0.061 Uiso 1 1 calc R U . . .
C36 C 0.5748(10) 0.004(3) 0.6305(18) 0.053(5) Uani 1 1 d . U . . .
H36 H 0.590961 0.066156 0.611817 0.064 Uiso 1 1 calc R U . . .
C37 C 0.5956(11) -0.108(3) 0.6758(19) 0.059(5) Uani 1 1 d . U . . .
H37 H 0.625255 -0.125380 0.685893 0.071 Uiso 1 1 calc R U . . .
C38 C 0.5715(10) -0.196(3) 0.7061(19) 0.057(5) Uani 1 1 d . U . . .
H38 H 0.584245 -0.275292 0.735382 0.069 Uiso 1 1 calc R U . . .
C39 C 0.5289(10) -0.165(3) 0.6930(18) 0.055(5) Uani 1 1 d . U . . .
H39 H 0.513145 -0.221673 0.716692 0.066 Uiso 1 1 calc R U . . .
C40 C 0.3937(8) 0.108(2) 0.6065(17) 0.035(4) Uani 1 1 d . U . . .
H40A H 0.377850 0.065881 0.548077 0.042 Uiso 1 1 calc R U . . .
H40B H 0.390289 0.051454 0.653148 0.042 Uiso 1 1 calc R U . . .
C41 C 0.3722(9) 0.242(2) 0.6079(17) 0.036(4) Uani 1 1 d . U . . .
H41A H 0.342319 0.226224 0.605376 0.043 Uiso 1 1 calc R U . . .
H41B H 0.388745 0.286722 0.664922 0.043 Uiso 1 1 calc R U . . .
C42 C 0.3702(9) 0.328(3) 0.5327(19) 0.035(4) Uani 1 1 d . U . . .
C43 C 0.3964(9) 0.531(3) 0.4886(17) 0.041(4) Uani 1 1 d . U . . .
C44 C 0.4318(10) 0.630(3) 0.5356(19) 0.054(6) Uani 1 1 d . U . . .
H44A H 0.422247 0.687335 0.573372 0.082 Uiso 1 1 calc R U . . .
H44B H 0.437794 0.683478 0.491041 0.082 Uiso 1 1 calc R U . . .
H44C H 0.458371 0.583517 0.572732 0.082 Uiso 1 1 calc R U . . .
C45 C 0.3512(9) 0.602(3) 0.4472(19) 0.054(6) Uani 1 1 d . U . . .
H45A H 0.328059 0.536448 0.424423 0.081 Uiso 1 1 calc R U . . .
H45B H 0.350973 0.659234 0.398118 0.081 Uiso 1 1 calc R U . . .
H45C H 0.346510 0.655522 0.493210 0.081 Uiso 1 1 calc R U . . .
C46 C 0.4059(9) 0.469(3) 0.4151(19) 0.042(5) Uani 1 1 d . U . . .

loop_
_atom_site_aniso_label
_atom_site_aniso_U_11
_atom_site_aniso_U_22
_atom_site_aniso_U_33
_atom_site_aniso_U_23
_atom_site_aniso_U_13
_atom_site_aniso_U_12
C1 0.048(12) 0.039(9) 0.060(12) -0.006(9) 0.027(10) 0.001(9)
O1 0.036(8) 0.047(10) 0.070(10) -0.009(8) 0.022(7) 0.009(7)
N1 0.038(6) 0.037(6) 0.048(6) -0.002(5) 0.018(5) 0.003(5)
C2 0.040(7) 0.041(7) 0.047(7) -0.004(6) 0.017(6) 0.001(6)
N2 0.033(6) 0.031(7) 0.043(6) -0.001(5) 0.012(5) 0.000(5)
O2 0.037(8) 0.045(9) 0.056(9) 0.005(7) 0.020(7) -0.006(7)
C3 0.041(6) 0.038(6) 0.050(6) -0.004(5) 0.017(5) 0.005(5)
N3 0.041(7) 0.036(7) 0.049(6) 0.001(5) 0.015(5) -0.003(5)
O3 0.041(8) 0.031(9) 0.061(9) -0.001(7) 0.019(7) -0.008(7)
C4 0.039(10) 0.045(11) 0.068(11) 0.006(9) 0.017(9) -0.005(9)
O4 0.057(9) 0.052(10) 0.084(11) -0.003(8) 0.017(8) -0.002(8)
N4 0.043(7) 0.039(6) 0.050(7) -0.003(5) 0.016(5) 0.002(5)
C5 0.037(11) 0.026(10) 0.060(9) -0.004(8) 0.027(8) 0.015(9)
N5 0.040(6) 0.039(7) 0.046(6) -0.001(5) 0.016(5) 0.001(5)
O5 0.040(9) 0.031(9) 0.055(8) -0.001(7) 0.026(7) 0.005(7)
C6 0.035(6) 0.034(7) 0.045(6) -0.001(5) 0.014(5) -0.002(5)
N6 0.041(6) 0.039(6) 0.049(6) 0.001(5) 0.016(5) 0.002(5)
O6 0.038(9) 0.030(9) 0.050(8) -0.004(7) 0.018(7) 0.001(7)
C7 0.034(6) 0.035(6) 0.043(6) 0.003(5) 0.015(5) 0.000(5)
N7 0.043(7) 0.042(6) 0.046(6) 0.002(5) 0.017(5) -0.001(5)
O7 0.030(9) 0.036(8) 0.043(8) 0.006(7) 0.015(7) 0.002(7)
C8 0.037(7) 0.037(6) 0.043(7) 0.003(5) 0.014(5) 0.000(5)
N8 0.037(10) 0.038(10) 0.053(10) 0.001(8) 0.021(8) -0.004(7)
O8 0.040(9) 0.031(9) 0.053(8) 0.007(7) 0.017(7) 0.002(7)
C9 0.038(6) 0.037(6) 0.043(6) 0.001(5) 0.018(5) 0.000(5)
C10 0.040(6) 0.043(7) 0.047(7) 0.000(6) 0.018(6) 0.000(5)
C11 0.043(7) 0.046(7) 0.053(7) 0.000(6) 0.019(6) -0.001(5)
C12 0.042(7) 0.041(7) 0.048(7) 0.001(6) 0.018(6) -0.003(5)
C13 0.041(7) 0.040(7) 0.048(7) 0.002(6) 0.016(6) 0.001(6)
C14 0.039(7) 0.038(7) 0.045(7) 0.000(6) 0.019(5) 0.000(5)
C15 0.037(7) 0.040(7) 0.047(6) 0.001(5) 0.017(5) -0.004(6)
C16 0.042(7) 0.039(7) 0.047(6) 0.002(5) 0.015(5) -0.003(6)
C17 0.043(7) 0.039(7) 0.049(6) -0.004(6) 0.016(5) 0.000(6)
C18 0.047(7) 0.040(6) 0.051(6) -0.001(6) 0.015(5) -0.003(5)
C19 0.057(13) 0.051(12) 0.056(9) 0.003(10) 0.020(10) 0.011(10)
C20 0.045(7) 0.045(6) 0.054(7) -0.004(6) 0.015(5) 0.002(5)
C21 0.043(6) 0.038(6) 0.047(6) -0.004(5) 0.014(5) 0.003(5)
C22 0.047(7) 0.043(7) 0.051(7) -0.002(6) 0.020(6) -0.001(6)
C23 0.054(12) 0.043(12) 0.055(11) 0.005(9) 0.024(10) -0.004(10)
C24 0.053(12) 0.036(9) 0.063(12) 0.005(9) 0.016(10) -0.001(9)
C25 0.038(7) 0.035(7) 0.043(7) 0.003(6) 0.013(5) 0.000(5)
C26 0.044(7) 0.038(7) 0.045(7) 0.002(6) 0.015(5) -0.001(6)
C27 0.042(6) 0.037(7) 0.048(7) -0.004(6) 0.015(5) 0.002(6)
C28 0.040(6) 0.041(6) 0.048(6) 0.002(5) 0.019(5) -0.001(5)
C29 0.051(12) 0.049(10) 0.065(12) -0.001(9) 0.015(9) -0.012(9)
C30 0.046(11) 0.052(11) 0.072(12) 0.003(10) 0.019(9) 0.008(9)
C31 0.041(7) 0.038(7) 0.048(6) -0.001(5) 0.018(5) 0.003(5)
C32 0.037(6) 0.035(6) 0.042(6) 0.004(5) 0.016(5) -0.001(5)
C33 0.045(6) 0.043(7) 0.051(7) -0.004(6) 0.018(5) 0.004(5)
C34 0.048(6) 0.046(7) 0.053(7) -0.005(5) 0.017(5) 0.003(5)
C35 0.050(7) 0.048(7) 0.053(7) -0.004(6) 0.018(6) 0.001(6)
C36 0.051(7) 0.054(7) 0.056(7) -0.005(6) 0.022(6) -0.001(6)
C37 0.057(7) 0.058(8) 0.061(8) -0.001(6) 0.022(6) 0.000(6)
C38 0.054(7) 0.055(7) 0.062(7) -0.003(6) 0.020(6) 0.004(6)
C39 0.052(7) 0.051(7) 0.059(7) -0.002(6) 0.018(6) 0.001(6)
C40 0.032(6) 0.034(6) 0.041(7) 0.002(5) 0.016(5) 0.001(5)
C41 0.034(7) 0.033(7) 0.041(6) -0.002(5) 0.015(6) 0.000(5)
C42 0.034(7) 0.035(6) 0.041(6) -0.001(5) 0.018(5) 0.003(5)
C43 0.041(6) 0.038(6) 0.044(6) 0.002(5) 0.018(5) -0.001(5)
C44 0.059(11) 0.045(11) 0.059(11) -0.002(9) 0.022(9) -0.007(9)
C45 0.051(10) 0.048(12) 0.064(12) 0.000(9) 0.023(9) 0.016(9)
C46 0.041(7) 0.039(7) 0.047(7) -0.001(6) 0.018(6) 0.000(6)

loop_
_atom_type_symbol
_atom_type_description
_atom_type_scat_dispersion_real
_atom_type_scat_dispersion_imag
_atom_type_scat_source
C C 0.0033 0.0016 'International Tables Vol C Tables 4.2.6.8 and 6.1.1.4'
H H 0.0000 0.0000 'International Tables Vol C Tables 4.2.6.8 and 6.1.1.4'
N N 0.0061 0.0033 'International Tables Vol C Tables 4.2.6.8 and 6.1.1.4'
O O 0.0106 0.0060 'International Tables Vol C Tables 4.2.6.8 and 6.1.1.4'

loop_
_geom_angle_atom_site_label_1
_geom_angle_atom_site_label_2
_geom_angle_atom_site_label_3
_geom_angle
_geom_angle_site_symmetry_1
_geom_angle_site_symmetry_3
_geom_angle_publ_flag
C2 C1 H1A 109.5 . . ?
C2 C1 H1B 109.5 . . ?
H1A C1 H1B 109.5 . . ?
C2 C1 H1C 109.5 . . ?
H1A C1 H1C 109.5 . . ?
H1B C1 H1C 109.5 . . ?
C2 N1 C3 123(2) . . ?
C2 N1 H1 118.6 . . ?
C3 N1 H1 118.6 . . ?
O1 C2 N1 121(3) . . ?
O1 C2 C1 125(3) . . ?
N1 C2 C1 113(3) . . ?
C6 N2 C7 124(2) . . ?
C6 N2 H2 118.0 . . ?
C7 N2 H2 118.0 . . ?
C4 C3 N1 108(2) . . ?
C4 C3 C5 113(2) . . ?
N1 C3 C5 109(2) . . ?
C4 C3 C6 109(2) . . ?
N1 C3 C6 110(2) . . ?
C5 C3 C6 109(2) . . ?
C17 N3 C18 126(2) . . ?
C17 N3 H3A 116.9 . . ?
C18 N3 H3A 116.9 . . ?
C3 C4 H4A 109.5 . . ?
C3 C4 H4B 109.5 . . ?
H4A C4 H4B 109.5 . . ?
C3 C4 H4C 109.5 . . ?
H4A C4 H4C 109.5 . . ?
H4B C4 H4C 109.5 . . ?
C20 N4 C21 120(2) . . ?
C20 N4 H4 119.9 . . ?
C21 N4 H4 119.9 . . ?
C3 C5 H5A 109.5 . . ?
C3 C5 H5B 109.5 . . ?
H5A C5 H5B 109.5 . . ?
C3 C5 H5C 109.5 . . ?
H5A C5 H5C 109.5 . . ?
H5B C5 H5C 109.5 . . ?
C27 N5 C28 123(2) . . ?
C27 N5 H5 118.5 . . ?
C28 N5 H5 118.5 . . ?
O2 C6 N2 125(2) . . ?
O2 C6 C3 118(2) . . ?
N2 C6 C3 117(2) . . ?
C31 N6 C32 121(2) . . ?
C31 N6 H6 119.4 . . ?
C32 N6 H6 119.4 . . ?
N2 C7 C8 112(2) . . ?
N2 C7 C15 112(2) . . ?
C8 C7 C15 111(2) . . ?
N2 C7 H7A 107.4 . . ?
C8 C7 H7A 107.4 . . ?
C15 C7 H7A 107.4 . . ?
C42 N7 C43 119(2) . . ?
C42 N7 H7 120.4 . . ?
C43 N7 H7 120.4 . . ?
C7 C8 C9 113(2) . . ?
C7 C8 H8C 108.9 . . ?
C9 C8 H8C 108.9 . . ?
C7 C8 H8D 108.9 . . ?
C9 C8 H8D 108.9 . . ?
H8C C8 H8D 107.7 . . ?
C46 N8 H8A 120.0 . . ?
C46 N8 H8B 120.0 . . ?
H8A N8 H8B 120.0 . . ?
C10 C9 C14 118(2) . . ?
C10 C9 C8 122(2) . . ?
C14 C9 C8 120(2) . . ?
C9 C10 C11 121(3) . . ?
C9 C10 H10 119.5 . . ?
C11 C10 H10 119.5 . . ?
C12 C11 C10 120(3) . . ?
C12 C11 H11 119.9 . . ?
C10 C11 H11 119.9 . . ?
C13 C12 C11 117(3) . . ?
C13 C12 H12 121.3 . . ?
C11 C12 H12 121.3 . . ?
C12 C13 C14 121(3) . . ?
C12 C13 H13 119.4 . . ?
C14 C13 H13 119.4 . . ?
C9 C14 C13 122(3) . . ?
C9 C14 H14 118.9 . . ?
C13 C14 H14 118.9 . . ?
C7 C15 C16 111(2) . . ?
C7 C15 H15A 109.5 . . ?
C16 C15 H15A 109.5 . . ?
C7 C15 H15B 109.5 . . ?
C16 C15 H15B 109.5 . . ?
H15A C15 H15B 108.1 . . ?
C17 C16 C15 113(2) . . ?
C17 C16 H16A 109.0 . . ?
C15 C16 H16A 109.0 . . ?
C17 C16 H16B 109.0 . . ?
C15 C16 H16B 109.0 . . ?
H16A C16 H16B 107.8 . . ?
O3 C17 N3 119(3) . . ?
O3 C17 C16 119(2) . . ?
N3 C17 C16 121(2) . . ?
N3 C18 C19 112(2) . . ?
N3 C18 C20 117(2) . . ?
C19 C18 C20 110(2) . . ?
N3 C18 H18 105.8 . . ?
C19 C18 H18 105.8 . . ?
C20 C18 H18 105.8 . . ?
C18 C19 H19A 109.5 . . ?
C18 C19 H19B 109.5 . . ?
H19A C19 H19B 109.5 . . ?
C18 C19 H19C 109.5 . . ?
H19A C19 H19C 109.5 . . ?
H19B C19 H19C 109.5 . . ?
O4 C20 N4 124(3) . . ?
O4 C20 C18 121(3) . . ?
N4 C20 C18 115(3) . . ?
C25 C21 N4 108.1(19) . . ?
C25 C21 C22 113(2) . . ?
N4 C21 C22 109(2) . . ?
C25 C21 H21 108.8 . . ?
N4 C21 H21 108.8 . . ?
C22 C21 H21 108.8 . . ?
C24 C22 C23 115(2) . . ?
C24 C22 C21 110(2) . . ?
C23 C22 C21 110(2) . . ?
C24 C22 H22 107.1 . . ?
C23 C22 H22 107.1 . . ?
C21 C22 H22 107.1 . . ?
C22 C23 H23A 109.5 . . ?
C22 C23 H23B 109.5 . . ?
H23A C23 H23B 109.5 . . ?
C22 C23 H23C 109.5 . . ?
H23A C23 H23C 109.5 . . ?
H23B C23 H23C 109.5 . . ?
C22 C24 H24A 109.5 . . ?
C22 C24 H24B 109.5 . . ?
H24A C24 H24B 109.5 . . ?
C22 C24 H24C 109.5 . . ?
H24A C24 H24C 109.5 . . ?
H24B C24 H24C 109.5 . . ?
C26 C25 C21 125(3) . . ?
C26 C25 H25 117.6 . . ?
C21 C25 H25 117.6 . . ?
C25 C26 C27 125(3) . . ?
C25 C26 H26 117.3 . . ?
C27 C26 H26 117.3 . . ?
O5 C27 N5 120(2) . . ?
O5 C27 C26 124(2) . . ?
N5 C27 C26 116(2) . . ?
N5 C28 C31 112(2) . . ?
N5 C28 C29 110(2) . . ?
C31 C28 C29 110(2) . . ?
N5 C28 C30 109(2) . . ?
C31 C28 C30 108(2) . . ?
C29 C28 C30 107(2) . . ?
C28 C29 H29A 109.5 . . ?
C28 C29 H29B 109.5 . . ?
H29A C29 H29B 109.5 . . ?
C28 C29 H29C 109.5 . . ?
H29A C29 H29C 109.5 . . ?
H29B C29 H29C 109.5 . . ?
C28 C30 H30A 109.5 . . ?
C28 C30 H30B 109.5 . . ?
H30A C30 H30B 109.5 . . ?
C28 C30 H30C 109.5 . . ?
H30A C30 H30C 109.5 . . ?
H30B C30 H30C 109.5 . . ?
O6 C31 N6 120(2) . . ?
O6 C31 C28 124(2) . . ?
N6 C31 C28 116(2) . . ?
N6 C32 C40 113(2) . . ?
N6 C32 C33 108(2) . . ?
C40 C32 C33 106(2) . . ?
N6 C32 H32 109.9 . . ?
C40 C32 H32 109.9 . . ?
C33 C32 H32 109.9 . . ?
C32 C33 C34 116(2) . . ?
C32 C33 H33A 108.3 . . ?
C34 C33 H33A 108.3 . . ?
C32 C33 H33B 108.3 . . ?
C34 C33 H33B 108.3 . . ?
H33A C33 H33B 107.4 . . ?
C35 C34 C39 120(3) . . ?
C35 C34 C33 122(3) . . ?
C39 C34 C33 118(2) . . ?
C34 C35 C36 119(3) . . ?
C34 C35 H35 120.7 . . ?
C36 C35 H35 120.7 . . ?
C35 C36 C37 122(3) . . ?
C35 C36 H36 118.9 . . ?
C37 C36 H36 118.9 . . ?
C36 C37 C38 118(3) . . ?
C36 C37 H37 121.1 . . ?
C38 C37 H37 121.1 . . ?
C39 C38 C37 119(3) . . ?
C39 C38 H38 120.4 . . ?
C37 C38 H38 120.4 . . ?
C38 C39 C34 121(3) . . ?
C38 C39 H39 119.3 . . ?
C34 C39 H39 119.3 . . ?
C41 C40 C32 115(2) . . ?
C41 C40 H40A 108.4 . . ?
C32 C40 H40A 108.4 . . ?
C41 C40 H40B 108.4 . . ?
C32 C40 H40B 108.4 . . ?
H40A C40 H40B 107.5 . . ?
C42 C41 C40 112.9(19) . . ?
C42 C41 H41A 109.0 . . ?
C40 C41 H41A 109.0 . . ?
C42 C41 H41B 109.0 . . ?
C40 C41 H41B 109.0 . . ?
H41A C41 H41B 107.8 . . ?
O7 C42 N7 121(2) . . ?
O7 C42 C41 124(2) . . ?
N7 C42 C41 115(2) . . ?
N7 C43 C46 113(2) . . ?
N7 C43 C44 106(2) . . ?
C46 C43 C44 109(2) . . ?
N7 C43 C45 111(2) . . ?
C46 C43 C45 108(2) . . ?
C44 C43 C45 110(2) . . ?
C43 C44 H44A 109.5 . . ?
C43 C44 H44B 109.5 . . ?
H44A C44 H44B 109.5 . . ?
C43 C44 H44C 109.5 . . ?
H44A C44 H44C 109.5 . . ?
H44B C44 H44C 109.5 . . ?
C43 C45 H45A 109.5 . . ?
C43 C45 H45B 109.5 . . ?
H45A C45 H45B 109.5 . . ?
C43 C45 H45C 109.5 . . ?
H45A C45 H45C 109.5 . . ?
H45B C45 H45C 109.5 . . ?
O8 C46 N8 119(2) . . ?
O8 C46 C43 127(3) . . ?
N8 C46 C43 114(2) . . ?

loop_
_geom_bond_atom_site_label_1
_geom_bond_atom_site_label_2
_geom_bond_distance
_geom_bond_site_symmetry_2
_geom_bond_publ_flag
C1 C2 1.52(4) . ?
C1 H1A 0.9800 . ?
C1 H1B 0.9800 . ?
C1 H1C 0.9800 . ?
O1 C2 1.14(3) . ?
N1 C2 1.38(3) . ?
N1 C3 1.50(3) . ?
N1 H1 0.8800 . ?
N2 C6 1.30(3) . ?
N2 C7 1.48(3) . ?
N2 H2 0.8800 . ?
O2 C6 1.22(3) . ?
C3 C4 1.50(4) . ?
C3 C5 1.50(4) . ?
C3 C6 1.53(4) . ?
N3 C17 1.32(3) . ?
N3 C18 1.37(3) . ?
N3 H3A 0.8800 . ?
O3 C17 1.30(3) . ?
C4 H4A 0.9800 . ?
C4 H4B 0.9800 . ?
C4 H4C 0.9800 . ?
O4 C20 1.20(3) . ?
N4 C20 1.34(3) . ?
N4 C21 1.52(3) . ?
N4 H4 0.8800 . ?
C5 H5A 0.9800 . ?
C5 H5B 0.9800 . ?
C5 H5C 0.9800 . ?
N5 C27 1.43(3) . ?
N5 C28 1.48(3) . ?
N5 H5 0.8800 . ?
O5 C27 1.23(3) . ?
N6 C31 1.40(3) . ?
N6 C32 1.43(3) . ?
N6 H6 0.8800 . ?
O6 C31 1.24(3) . ?
C7 C8 1.48(3) . ?
C7 C15 1.50(4) . ?
C7 H7A 1.0000 . ?
N7 C42 1.38(3) . ?
N7 C43 1.45(3) . ?
N7 H7 0.8800 . ?
O7 C42 1.18(3) . ?
C8 C9 1.51(4) . ?
C8 H8C 0.9900 . ?
C8 H8D 0.9900 . ?
N8 C46 1.43(3) . ?
N8 H8A 0.8800 . ?
N8 H8B 0.8800 . ?
O8 C46 1.19(3) . ?
C9 C10 1.35(3) . ?
C9 C14 1.36(4) . ?
C10 C11 1.43(4) . ?
C10 H10 0.9500 . ?
C11 C12 1.39(4) . ?
C11 H11 0.9500 . ?
C12 C13 1.36(4) . ?
C12 H12 0.9500 . ?
C13 C14 1.39(3) . ?
C13 H13 0.9500 . ?
C14 H14 0.9500 . ?
C15 C16 1.55(4) . ?
C15 H15A 0.9900 . ?
C15 H15B 0.9900 . ?
C16 C17 1.50(4) . ?
C16 H16A 0.9900 . ?
C16 H16B 0.9900 . ?
C18 C19 1.46(3) . ?
C18 C20 1.53(4) . ?
C18 H18 1.0000 . ?
C19 H19A 0.9800 . ?
C19 H19B 0.9800 . ?
C19 H19C 0.9800 . ?
C21 C25 1.49(3) . ?
C21 C22 1.57(4) . ?
C21 H21 1.0000 . ?
C22 C24 1.46(4) . ?
C22 C23 1.48(3) . ?
C22 H22 1.0000 . ?
C23 H23A 0.9800 . ?
C23 H23B 0.9800 . ?
C23 H23C 0.9800 . ?
C24 H24A 0.9800 . ?
C24 H24B 0.9800 . ?
C24 H24C 0.9800 . ?
C25 C26 1.28(3) . ?
C25 H25 0.9500 . ?
C26 C27 1.45(3) . ?
C26 H26 0.9500 . ?
C28 C31 1.50(4) . ?
C28 C29 1.54(4) . ?
C28 C30 1.54(4) . ?
C29 H29A 0.9800 . ?
C29 H29B 0.9800 . ?
C29 H29C 0.9800 . ?
C30 H30A 0.9800 . ?
C30 H30B 0.9800 . ?
C30 H30C 0.9800 . ?
C32 C40 1.55(3) . ?
C32 C33 1.58(4) . ?
C32 H32 1.0000 . ?
C33 C34 1.60(4) . ?
C33 H33A 0.9900 . ?
C33 H33B 0.9900 . ?
C34 C35 1.36(4) . ?
C34 C39 1.38(4) . ?
C35 C36 1.39(4) . ?
C35 H35 0.9500 . ?
C36 C37 1.39(4) . ?
C36 H36 0.9500 . ?
C37 C38 1.40(4) . ?
C37 H37 0.9500 . ?
C38 C39 1.38(4) . ?
C38 H38 0.9500 . ?
C39 H39 0.9500 . ?
C40 C41 1.53(3) . ?
C40 H40A 0.9900 . ?
C40 H40B 0.9900 . ?
C41 C42 1.48(4) . ?
C41 H41A 0.9900 . ?
C41 H41B 0.9900 . ?
C43 C46 1.48(4) . ?
C43 C44 1.52(4) . ?
C43 C45 1.57(4) . ?
C44 H44A 0.9800 . ?
C44 H44B 0.9800 . ?
C44 H44C 0.9800 . ?
C45 H45A 0.9800 . ?
C45 H45B 0.9800 . ?
C45 H45C 0.9800 . ?

loop_
_geom_hbond_atom_site_label_D
_geom_hbond_atom_site_label_H
_geom_hbond_atom_site_label_A
_geom_hbond_distance_DH
_geom_hbond_distance_HA
_geom_hbond_distance_DA
_geom_hbond_angle_DHA
_geom_hbond_site_symmetry_A
_geom_hbond_publ_flag
C1 H1B O8 0.98 2.55 3.42(3) 147.9 4_556 yes
N1 H1 O8 0.88 2.01 2.85(3) 160.1 4_556 yes
N2 H2 O7 0.88 2.34 3.08(3) 143.1 4_556 yes
N3 H3A O1 0.88 2.04 2.91(3) 168.8 . yes
C4 H4B O7 0.98 2.28 3.25(3) 169.9 4_556 yes
N4 H4 O2 0.88 1.85 2.70(3) 163.0 . yes
C5 H5A O1 0.98 2.38 3.01(3) 121.0 . yes
N7 H7 O5 0.88 1.98 2.85(3) 170.0 . yes
N8 H8A O6 0.88 2.12 2.87(3) 141.8 2_656 yes
N8 H8B O6 0.88 2.11 2.97(3) 166.4 . yes
C16 H16B O1 0.99 2.53 3.40(3) 145.6 . yes
C22 H22 O2 1.00 2.56 3.17(3) 119.0 . yes
C29 H29A O8 0.98 2.59 3.52(3) 157.6 2_656 yes
C29 H29C O5 0.98 2.65 3.17(3) 113.8 . yes
C45 H45A O7 0.98 2.45 3.02(3) 117.0 . yes

loop_
_geom_torsion_atom_site_label_1
_geom_torsion_atom_site_label_2
_geom_torsion_atom_site_label_3
_geom_torsion_atom_site_label_4
_geom_torsion
_geom_torsion_site_symmetry_1
_geom_torsion_site_symmetry_2
_geom_torsion_site_symmetry_3
_geom_torsion_site_symmetry_4
_geom_torsion_publ_flag
C3 N1 C2 O1 -4(4) . . . . ?
C3 N1 C2 C1 -179(2) . . . . ?
C2 N1 C3 C4 -172(2) . . . . ?
C2 N1 C3 C5 65(3) . . . . ?
C2 N1 C3 C6 -54(3) . . . . ?
C7 N2 C6 O2 -3(4) . . . . ?
C7 N2 C6 C3 178(2) . . . . ?
C4 C3 C6 O2 -114(3) . . . . ?
N1 C3 C6 O2 129(3) . . . . ?
C5 C3 C6 O2 10(3) . . . . ?
C4 C3 C6 N2 65(3) . . . . ?
N1 C3 C6 N2 -53(3) . . . . ?
C5 C3 C6 N2 -172(2) . . . . ?
C6 N2 C7 C8 116(3) . . . . ?
C6 N2 C7 C15 -119(3) . . . . ?
N2 C7 C8 C9 -61(3) . . . . ?
C15 C7 C8 C9 174(2) . . . . ?
C7 C8 C9 C10 92(3) . . . . ?
C7 C8 C9 C14 -79(3) . . . . ?
C14 C9 C10 C11 2(4) . . . . ?
C8 C9 C10 C11 -170(2) . . . . ?
C9 C10 C11 C12 -1(4) . . . . ?
C10 C11 C12 C13 1(4) . . . . ?
C11 C12 C13 C14 -2(4) . . . . ?
C10 C9 C14 C13 -2(4) . . . . ?
C8 C9 C14 C13 169(2) . . . . ?
C12 C13 C14 C9 2(4) . . . . ?
N2 C7 C15 C16 58(3) . . . . ?
C8 C7 C15 C16 -177(2) . . . . ?
C7 C15 C16 C17 61(3) . . . . ?
C18 N3 C17 O3 4(4) . . . . ?
C18 N3 C17 C16 -171(3) . . . . ?
C15 C16 C17 O3 57(3) . . . . ?
C15 C16 C17 N3 -128(3) . . . . ?
C17 N3 C18 C19 162(2) . . . . ?
C17 N3 C18 C20 -70(3) . . . . ?
C21 N4 C20 O4 3(4) . . . . ?
C21 N4 C20 C18 -172(2) . . . . ?
N3 C18 C20 O4 151(3) . . . . ?
C19 C18 C20 O4 -80(3) . . . . ?
N3 C18 C20 N4 -34(3) . . . . ?
C19 C18 C20 N4 95(3) . . . . ?
C20 N4 C21 C25 -81(3) . . . . ?
C20 N4 C21 C22 156(2) . . . . ?
C25 C21 C22 C24 54(3) . . . . ?
N4 C21 C22 C24 174(2) . . . . ?
C25 C21 C22 C23 -179(2) . . . . ?
N4 C21 C22 C23 -58(3) . . . . ?
N4 C21 C25 C26 122(3) . . . . ?
C22 C21 C25 C26 -117(3) . . . . ?
C21 C25 C26 C27 -176(2) . . . . ?
C28 N5 C27 O5 1(4) . . . . ?
C28 N5 C27 C26 -178(2) . . . . ?
C25 C26 C27 O5 12(4) . . . . ?
C25 C26 C27 N5 -169(3) . . . . ?
C27 N5 C28 C31 -53(3) . . . . ?
C27 N5 C28 C29 70(3) . . . . ?
C27 N5 C28 C30 -173(2) . . . . ?
C32 N6 C31 O6 -1(4) . . . . ?
C32 N6 C31 C28 -178(2) . . . . ?
N5 C28 C31 O6 134(2) . . . . ?
C29 C28 C31 O6 12(4) . . . . ?
C30 C28 C31 O6 -106(3) . . . . ?
N5 C28 C31 N6 -49(3) . . . . ?
C29 C28 C31 N6 -171(2) . . . . ?
C30 C28 C31 N6 71(3) . . . . ?
C31 N6 C32 C40 -125(2) . . . . ?
C31 N6 C32 C33 118(2) . . . . ?
N6 C32 C33 C34 -57(3) . . . . ?
C40 C32 C33 C34 -178(2) . . . . ?
C32 C33 C34 C35 -36(4) . . . . ?
C32 C33 C34 C39 149(2) . . . . ?
C39 C34 C35 C36 -5(4) . . . . ?
C33 C34 C35 C36 -179(2) . . . . ?
C34 C35 C36 C37 6(4) . . . . ?
C35 C36 C37 C38 -3(4) . . . . ?
C36 C37 C38 C39 -2(4) . . . . ?
C37 C38 C39 C34 4(4) . . . . ?
C35 C34 C39 C38 0(4) . . . . ?
C33 C34 C39 C38 175(2) . . . . ?
N6 C32 C40 C41 56(3) . . . . ?
C33 C32 C40 C41 175(2) . . . . ?
C32 C40 C41 C42 66(3) . . . . ?
C43 N7 C42 O7 4(4) . . . . ?
C43 N7 C42 C41 -179(2) . . . . ?
C40 C41 C42 O7 66(3) . . . . ?
C40 C41 C42 N7 -111(3) . . . . ?
C42 N7 C43 C46 -55(3) . . . . ?
C42 N7 C43 C44 -175(2) . . . . ?
C42 N7 C43 C45 66(3) . . . . ?
N7 C43 C46 O8 141(3) . . . . ?
C44 C43 C46 O8 -102(3) . . . . ?
C45 C43 C46 O8 18(4) . . . . ?
N7 C43 C46 N8 -43(3) . . . . ?
C44 C43 C46 N8 74(3) . . . . ?
C45 C43 C46 N8 -166(2) . . . . ?
